data_4062000
_journal_name_full Organometallics
_journal_year 2003
_chemical_formula_moiety Me3Tl
_chemical_formula_sum 'C3 H9 Tl'
_chemical_formula_weight 249.47
_space_group_IT_number 86
_symmetry_cell_setting tetragonal
_symmetry_space_group_name_Hall '-P 4bc'
_symmetry_space_group_name_H-M 'P 42/n :2'
_cell_angle_alpha 90.00
_cell_angle_beta 90.00
_cell_angle_gamma 90.00
_cell_formula_units_Z 8
_cell_length_a 13.3049(7)
_cell_length_b 13.3049(7)
_cell_length_c 6.2891(5)
_cell_measurement_temperature 150(2)
_cell_volume 1113.30(12)
_diffrn_ambient_temperature 150(2)
_exptl_crystal_density_diffrn 2.977
_cod_depositor_comments
;
The following automatic conversions were performed:
'_symmetry_cell_setting' value 'Tetragonal' changed to 'tetragonal'
according to '/home/saulius/struct/CIF-dictionaries/cif_core.dic'
dictionary named 'cif_core.dic' version 2.4.1 from 2010-06-29.

Automatic conversion script
Id: cif_fix_enum 1527 2010-12-29 10:47:43Z saulius 
;
_cod_original_sg_symbol_H-M 'P 42/n'
_cod_database_code 4062000

loop_
_symmetry_equiv_pos_as_xyz
'x, y, z'
'-x+1/2, -y+1/2, z'
'-y, x+1/2, z+1/2'
'y+1/2, -x, z+1/2'
'-x, -y, -z'
'x-1/2, y-1/2, -z'
'y, -x-1/2, -z-1/2'
'-y-1/2, x, -z-1/2'

loop_
_atom_site_label
_atom_site_type_symbol
_atom_site_fract_x
_atom_site_fract_y
_atom_site_fract_z
_atom_site_U_iso_or_equiv
_atom_site_adp_type
_atom_site_occupancy
_atom_site_symmetry_multiplicity
_atom_site_calc_flag
_atom_site_refinement_flags
_atom_site_disorder_assembly
_atom_site_disorder_group
Tl1 Tl 0.786923(19) 0.49015(2) 0.07261(4) 0.02051(16) Uani 1 1 d . . .
C1 C 0.8428(6) 0.5463(7) -0.2337(13) 0.035(2) Uani 1 1 d . . .
H1A H 0.8236 0.6169 -0.2506 0.052 Uiso 1 1 calc R . .
H1B H 0.8135 0.5065 -0.3494 0.052 Uiso 1 1 calc R . .
H1C H 0.9162 0.5404 -0.2379 0.052 Uiso 1 1 calc R . .
C2 C 0.6579(6) 0.5627(7) 0.2310(13) 0.0335(19) Uani 1 1 d . . .
H2A H 0.6745 0.6329 0.2626 0.050 Uiso 1 1 calc R . .
H2B H 0.6428 0.5271 0.3636 0.050 Uiso 1 1 calc R . .
H2C H 0.5992 0.5602 0.1370 0.050 Uiso 1 1 calc R . .
C3 C 0.8560(6) 0.3642(6) 0.2512(13) 0.0297(18) Uani 1 1 d . . .
H3A H 0.8767 0.3115 0.1516 0.045 Uiso 1 1 calc R . .
H3B H 0.8070 0.3368 0.3519 0.045 Uiso 1 1 calc R . .
H3C H 0.9149 0.3887 0.3291 0.045 Uiso 1 1 calc R . .

loop_
_atom_site_aniso_label
_atom_site_aniso_U_11
_atom_site_aniso_U_22
_atom_site_aniso_U_33
_atom_site_aniso_U_23
_atom_site_aniso_U_13
_atom_site_aniso_U_12
Tl1 0.0227(2) 0.0254(2) 0.0134(2) -0.00103(10) 0.00099(10) 0.00120(10)
C1 0.030(4) 0.058(6) 0.017(4) 0.001(4) 0.000(3) -0.012(4)
C2 0.034(4) 0.045(5) 0.021(4) -0.004(4) 0.000(3) 0.013(3)
C3 0.035(4) 0.027(4) 0.028(5) 0.007(3) 0.000(4) 0.004(3)

loop_
_geom_bond_atom_site_label_1
_geom_bond_atom_site_label_2
_geom_bond_distance
_geom_bond_site_symmetry_2
_geom_bond_publ_flag
Tl1 C1 2.196(8) . ?
Tl1 C2 2.206(8) . ?
Tl1 C3 2.216(7) . ?

loop_
_cod_related_entry_id
_cod_related_entry_database
_cod_related_entry_code
1 ChemSpider 121439
